data_4026508
loop_
_publ_author_name
'Erin R. Graham'
'Rik R. Tykwinski'

_publ_contact_author_address
; Friedrich-Alexander-Universitat Erlangen
  Department Chemie und Pharmazie
  Geschaftsstelle
  Egerlandstr. 3
  91058 Erlangen
  Germany
;
_publ_contact_author_email rik.tykwinski@chemie.uni-erlangen.de
_publ_contact_author_fax +49(9131)8522540
_publ_contact_author_name 'Dr. Rik R. Tykwinski'
_publ_contact_author_phone +49(9131)8526865
_publ_section_title
;
 Chiral Propargyl Alcohols via the Enantioselective Addition of Terminal
 Di- and Triynes to Aldehydes
;
_journal_name_full 'Journal of Organic Chemistry'
_journal_page_first 6574
_journal_page_last 6583
_journal_paper_doi 10.1021/jo2008719
_journal_volume 76
_journal_year 2011
_chemical_absolute_configuration unk
_chemical_formula_moiety 'C15 H16 O2'
_chemical_formula_sum 'C15 H16 O2'
_chemical_formula_weight 228.28
_chemical_name_systematic
; 
 ? 
;
_space_group_IT_number 19
_symmetry_cell_setting orthorhombic
_symmetry_space_group_name_Hall 'P 2ac 2ab'
_symmetry_space_group_name_H-M 'P 21 21 21'
_atom_sites_solution_hydrogens geom
_atom_sites_solution_primary direct
_atom_sites_solution_secondary difmap
_audit_creation_method 'manual editing of SHELXL template'
_cell_angle_alpha 90.00
_cell_angle_beta 90.00
_cell_angle_gamma 90.00
_cell_formula_units_Z 4
_cell_length_a 5.08550(10)
_cell_length_b 9.6271(3)
_cell_length_c 25.6576(7)
_cell_measurement_reflns_used 9916
_cell_measurement_temperature 173(2)
_cell_measurement_theta_max 27.53
_cell_measurement_theta_min 2.26
_cell_volume 1256.16(6)
_computing_cell_refinement 'Bruker SAINT'
_computing_data_collection 'Bruker APEX2'
_computing_data_reduction 'Bruker SAINT'
_computing_molecular_graphics 'Bruker SHELXTL'
_computing_publication_material 'Bruker SHELXTL'
_computing_structure_refinement 'SHELXL-97 (Sheldrick, 2008)'
_computing_structure_solution 'SHELXS-97 (Sheldrick, 2008)'
_diffrn_ambient_temperature 173(2)
_diffrn_measured_fraction_theta_full 1.000
_diffrn_measured_fraction_theta_max 0.999
_diffrn_measurement_device_type 'Bruker APEX-II CCD'
_diffrn_measurement_method '\w scans'
_diffrn_radiation_monochromator graphite
_diffrn_radiation_source 'fine-focus sealed tube'
_diffrn_radiation_type MoK\a
_diffrn_radiation_wavelength 0.71073
_diffrn_reflns_av_R_equivalents 0.0111
_diffrn_reflns_av_sigmaI/netI 0.0070
_diffrn_reflns_limit_h_max 6
_diffrn_reflns_limit_h_min -6
_diffrn_reflns_limit_k_max 12
_diffrn_reflns_limit_k_min -12
_diffrn_reflns_limit_l_max 33
_diffrn_reflns_limit_l_min -33
_diffrn_reflns_number 11130
_diffrn_reflns_theta_full 27.00
_diffrn_reflns_theta_max 27.53
_diffrn_reflns_theta_min 1.59
_exptl_absorpt_coefficient_mu 0.079
_exptl_absorpt_correction_T_max 0.9800
_exptl_absorpt_correction_T_min 0.9556
_exptl_absorpt_correction_type multi-scan
_exptl_absorpt_process_details 'SADABS (Sheldrick, 2008)'
_exptl_crystal_colour colourless
_exptl_crystal_density_diffrn 1.207
_exptl_crystal_description fragment
_exptl_crystal_F_000 488
_exptl_crystal_size_max 0.58
_exptl_crystal_size_mid 0.53
_exptl_crystal_size_min 0.26
_refine_diff_density_max 0.199
_refine_diff_density_min -0.158
_refine_diff_density_rms 0.033
_refine_ls_abs_structure_details 'Flack H D (1983), Acta Cryst. A39, 876-881'
_refine_ls_extinction_method none
_refine_ls_goodness_of_fit_ref 1.084
_refine_ls_hydrogen_treatment constr
_refine_ls_matrix_type full
_refine_ls_number_parameters 155
_refine_ls_number_reflns 1721
_refine_ls_number_restraints 0
_refine_ls_restrained_S_all 1.084
_refine_ls_R_factor_all 0.0319
_refine_ls_R_factor_gt 0.0312
_refine_ls_shift/su_max 0.000
_refine_ls_shift/su_mean 0.000
_refine_ls_structure_factor_coef Fsqd
_refine_ls_weighting_details 'calc w=1/[\s^2^(Fo^2^)+(0.0510P)^2^+0.1787P] where P=(Fo^2^+2Fc^2^)/3'
_refine_ls_weighting_scheme calc
_refine_ls_wR_factor_gt 0.0860
_refine_ls_wR_factor_ref 0.0872
_reflns_number_gt 1683
_reflns_number_total 1721
_reflns_threshold_expression I>2\s(I)
_cod_data_source_file jo2008719_si_001.cif
_cod_data_source_block 16
_cod_database_code 4026508

loop_
_symmetry_equiv_pos_as_xyz
'x, y, z'
'-x+1/2, -y, z+1/2'
'-x, y+1/2, -z+1/2'
'x+1/2, -y+1/2, -z'

loop_
_atom_site_label
_atom_site_type_symbol
_atom_site_fract_x
_atom_site_fract_y
_atom_site_fract_z
_atom_site_U_iso_or_equiv
_atom_site_adp_type
_atom_site_occupancy
_atom_site_symmetry_multiplicity
_atom_site_calc_flag
_atom_site_refinement_flags
O1 O 1.1190(2) 0.30653(11) 0.01044(4) 0.0339(2) Uani 1 1 d .
H1O H 1.2512 0.2679 -0.0028 0.041 Uiso 1 1 calc R
O2 O -0.1873(2) 0.45115(12) 0.37012(4) 0.0362(3) Uani 1 1 d .
C1 C 1.4188(4) 0.55158(19) -0.01524(6) 0.0449(4) Uani 1 1 d .
H1A H 1.3463 0.4928 -0.0429 0.054 Uiso 1 1 calc R
H1B H 1.5930 0.5171 -0.0053 0.054 Uiso 1 1 calc R
H1C H 1.4341 0.6473 -0.0279 0.054 Uiso 1 1 calc R
C2 C 1.2372(3) 0.54789(14) 0.03186(5) 0.0306(3) Uani 1 1 d .
H2 H 1.0614 0.5848 0.0212 0.037 Uiso 1 1 calc R
C3 C 1.2016(3) 0.39806(13) 0.05148(5) 0.0255(3) Uani 1 1 d .
H3 H 1.3740 0.3643 0.0653 0.031 Uiso 1 1 calc R
C4 C 1.0061(3) 0.39078(14) 0.09352(5) 0.0296(3) Uani 1 1 d .
C5 C 0.8490(3) 0.38969(15) 0.12844(5) 0.0312(3) Uani 1 1 d .
C6 C 0.6681(3) 0.39258(16) 0.16839(5) 0.0330(3) Uani 1 1 d .
C7 C 0.5127(3) 0.40057(16) 0.20354(5) 0.0331(3) Uani 1 1 d .
C8 C 1.3451(4) 0.63935(15) 0.07535(6) 0.0427(4) Uani 1 1 d .
H8A H 1.3699 0.7341 0.0623 0.051 Uiso 1 1 calc R
H8B H 1.5143 0.6022 0.0872 0.051 Uiso 1 1 calc R
H8C H 1.2207 0.6406 0.1045 0.051 Uiso 1 1 calc R
C9 C 0.3301(3) 0.41431(14) 0.24571(5) 0.0286(3) Uani 1 1 d .
C10 C 0.3249(3) 0.31760(15) 0.28677(5) 0.0331(3) Uani 1 1 d .
H10 H 0.4431 0.2412 0.2866 0.040 Uiso 1 1 calc R
C11 C 0.1497(3) 0.33284(14) 0.32727(5) 0.0324(3) Uani 1 1 d .
H11 H 0.1465 0.2663 0.3546 0.039 Uiso 1 1 calc R
C12 C -0.0233(3) 0.44539(14) 0.32840(5) 0.0272(3) Uani 1 1 d .
C13 C -0.0189(3) 0.54256(15) 0.28828(5) 0.0292(3) Uani 1 1 d .
H13 H -0.1349 0.6199 0.2889 0.035 Uiso 1 1 calc R
C14 C 0.1555(3) 0.52582(14) 0.24744(5) 0.0307(3) Uani 1 1 d .
H14 H 0.1564 0.5918 0.2199 0.037 Uiso 1 1 calc R
C15 C -0.3572(3) 0.56873(17) 0.37424(6) 0.0395(4) Uani 1 1 d .
H15A H -0.4636 0.5607 0.4059 0.047 Uiso 1 1 calc R
H15B H -0.4730 0.5724 0.3437 0.047 Uiso 1 1 calc R
H15C H -0.2515 0.6537 0.3759 0.047 Uiso 1 1 calc R

loop_
_atom_site_aniso_label
_atom_site_aniso_U_11
_atom_site_aniso_U_22
_atom_site_aniso_U_33
_atom_site_aniso_U_23
_atom_site_aniso_U_13
_atom_site_aniso_U_12
O1 0.0237(4) 0.0377(5) 0.0403(5) -0.0161(4) 0.0015(4) -0.0023(5)
O2 0.0356(5) 0.0424(5) 0.0306(5) 0.0019(4) 0.0068(4) 0.0026(5)
C1 0.0438(9) 0.0480(8) 0.0429(8) 0.0056(7) 0.0060(7) -0.0127(8)
C2 0.0263(6) 0.0288(6) 0.0366(7) 0.0029(5) -0.0025(6) 0.0016(6)
C3 0.0212(6) 0.0268(6) 0.0284(6) -0.0035(5) -0.0006(5) 0.0009(5)
C4 0.0263(6) 0.0311(6) 0.0313(6) -0.0001(5) -0.0007(5) 0.0028(6)
C5 0.0267(6) 0.0366(7) 0.0305(6) -0.0022(5) -0.0013(6) 0.0014(6)
C6 0.0281(6) 0.0398(7) 0.0311(6) -0.0030(6) -0.0003(6) -0.0011(7)
C7 0.0281(7) 0.0401(7) 0.0310(6) -0.0051(5) -0.0002(6) -0.0041(7)
C8 0.0479(9) 0.0274(6) 0.0528(8) -0.0080(6) -0.0026(8) -0.0001(8)
C9 0.0244(6) 0.0343(6) 0.0271(6) -0.0053(5) 0.0010(5) -0.0050(6)
C10 0.0302(7) 0.0309(6) 0.0382(7) -0.0016(5) 0.0001(6) 0.0031(6)
C11 0.0348(7) 0.0314(6) 0.0310(6) 0.0050(5) 0.0002(6) 0.0013(6)
C12 0.0250(6) 0.0313(6) 0.0252(6) -0.0025(5) -0.0015(5) -0.0037(6)
C13 0.0264(6) 0.0285(6) 0.0327(6) 0.0011(5) -0.0013(5) 0.0005(6)
C14 0.0300(7) 0.0334(6) 0.0285(6) 0.0048(5) -0.0007(6) -0.0037(6)
C15 0.0338(8) 0.0427(8) 0.0420(8) -0.0096(6) 0.0088(7) -0.0010(7)

loop_
_atom_type_symbol
_atom_type_description
_atom_type_scat_dispersion_real
_atom_type_scat_dispersion_imag
_atom_type_scat_source
C C 0.0033 0.0000 'International Tables Vol C Tables 4.2.6.8 and 6.1.1.4'
H H 0.0000 0.0000 'International Tables Vol C Tables 4.2.6.8 and 6.1.1.4'
O O 0.0106 0.0000 'International Tables Vol C Tables 4.2.6.8 and 6.1.1.4'

loop_
_geom_angle_atom_site_label_1
_geom_angle_atom_site_label_2
_geom_angle_atom_site_label_3
_geom_angle
C12 O2 C15 117.53(11)
C1 C2 C8 110.46(13)
C1 C2 C3 110.69(12)
C8 C2 C3 110.16(11)
O1 C3 C4 108.14(11)
O1 C3 C2 111.71(10)
C4 C3 C2 111.39(11)
C5 C4 C3 177.57(14)
C4 C5 C6 178.33(15)
C7 C6 C5 177.40(15)
C6 C7 C9 178.27(15)
C14 C9 C10 118.30(12)
C14 C9 C7 120.55(12)
C10 C9 C7 121.14(13)
C11 C10 C9 120.47(13)
C10 C11 C12 120.42(12)
O2 C12 C13 124.47(12)
O2 C12 C11 115.79(12)
C13 C12 C11 119.74(12)
C14 C13 C12 119.55(12)
C13 C14 C9 121.51(12)

loop_
_geom_bond_atom_site_label_1
_geom_bond_atom_site_label_2
_geom_bond_distance
O1 C3 1.4357(15)
O2 C12 1.3578(15)
O2 C15 1.428(2)
C1 C2 1.521(2)
C2 C8 1.524(2)
C2 C3 1.5385(19)
C3 C4 1.4687(17)
C4 C5 1.2002(19)
C5 C6 1.3778(19)
C6 C7 1.2014(19)
C7 C9 1.4321(18)
C9 C14 1.394(2)
C9 C10 1.4062(19)
C10 C11 1.3767(19)
C11 C12 1.396(2)
C12 C13 1.3912(18)
C13 C14 1.3822(18)

loop_
_geom_hbond_atom_site_label_D
_geom_hbond_atom_site_label_H
_geom_hbond_atom_site_label_A
_geom_hbond_distance_DH
_geom_hbond_distance_HA
_geom_hbond_distance_DA
_geom_hbond_angle_DHA
_geom_hbond_site_symmetry_A
O1 H1O O1 0.84 2.01 2.8173(8) 160.3 4

loop_
_geom_torsion_atom_site_label_1
_geom_torsion_atom_site_label_2
_geom_torsion_atom_site_label_3
_geom_torsion_atom_site_label_4
_geom_torsion
C1 C2 C3 O1 -53.15(16)
C8 C2 C3 O1 -175.60(12)
C1 C2 C3 C4 -174.21(11)
C8 C2 C3 C4 63.34(16)
O1 C3 C4 C5 -155(3)
C2 C3 C4 C5 -31(3)
C3 C4 C5 C6 30(7)
C4 C5 C6 C7 -22(7)
C5 C6 C7 C9 -5(8)
C6 C7 C9 C14 52(5)
C6 C7 C9 C10 -127(5)
C14 C9 C10 C11 0.5(2)
C7 C9 C10 C11 179.44(13)
C9 C10 C11 C12 -0.7(2)
C15 O2 C12 C13 -3.25(19)
C15 O2 C12 C11 176.60(13)
C10 C11 C12 O2 -179.73(13)
C10 C11 C12 C13 0.1(2)
O2 C12 C13 C14 -179.56(12)
C11 C12 C13 C14 0.6(2)
C12 C13 C14 C9 -0.7(2)
C10 C9 C14 C13 0.2(2)
C7 C9 C14 C13 -178.72(13)
